data_7718590
loop_
_publ_author_name
'Liu, Bei'
'Dong, Xiao-Yan'
'Gong, Hui-Wen'
'Sun, Zheng'
'Sun, Rong'
'Zhu, Wen-Hua'
'Zhang, Lei'
'Sun, Hao-Ling'
'Zhao, Man-Yun'
'Huang, Ning-Ning'
'Bian, Qing-Yan'
'Gao, Song'

_publ_section_title
;
 Synergistic construction of highly symmetrical lanthanide single-ion
 magnets using neutral phosphoryl and anionic thiocyanate ligands.
;
_journal_issue 22
_journal_name_full 'Dalton transactions (Cambridge, England : 2003)'
_journal_page_first 9039
_journal_page_last 9048
_journal_paper_doi 10.1039/d5dt00339c
_journal_volume 54
_journal_year 2025
_chemical_formula_moiety 'C26 H72 Dy N14 O4 P4 S2, F6 P'
_chemical_formula_sum 'C26 H72 Dy F6 N14 O4 P5 S2'
_chemical_formula_weight 1140.44
_chemical_name_common '[Dy(HMPA)4(SCN)2](PF6), DongXY-25Mar26a'
_space_group_crystal_system orthorhombic
_space_group_IT_number 61
_space_group_name_Hall '-P 2ac 2ab'
_space_group_name_H-M_alt 'P b c a'
_atom_sites_solution_hydrogens geom
_atom_sites_solution_primary direct
_atom_sites_solution_secondary difmap
_audit_creation_date 2025-04-25
_audit_creation_method
;
Olex2 1.3
(compiled 2020.11.12 svn.r5f609507 for OlexSys, GUI svn.r6408)
;
_audit_update_record
;
2025-04-25 deposited with the CCDC.	2025-05-02 downloaded from the CCDC.
;
_cell_angle_alpha 90
_cell_angle_beta 90
_cell_angle_gamma 90
_cell_formula_units_Z 8
_cell_length_a 26.6565(13)
_cell_length_b 24.4382(11)
_cell_length_c 16.7250(7)
_cell_measurement_reflns_used 13906
_cell_measurement_temperature 150.15
_cell_measurement_theta_max 0.907
_cell_measurement_theta_min 0.813
_cell_volume 10895.3(9)
_computing_cell_refinement 'CrysAlisPro 1.171.40.84a (Rigaku OD, 2020)'
_computing_data_collection 'CrysAlisPro 1.171.40.84a (Rigaku OD, 2020)'
_computing_data_reduction 'CrysAlisPro 1.171.40.84a (Rigaku OD, 2020)'
_computing_molecular_graphics 'Olex2 1.3 (Dolomanov et al., 2009)'
_computing_publication_material 'Olex2 1.3 (Dolomanov et al., 2009)'
_computing_structure_refinement 'SHELXL 2014/6 (Sheldrick, 2015)'
_computing_structure_solution 'SHELXS  (Sheldrick, 2008)'
_diffrn_ambient_temperature 150.15
_diffrn_detector 'Hybrid Pixel Array Detector'
_diffrn_measured_fraction_theta_full 0.995
_diffrn_measured_fraction_theta_max 0.995
_diffrn_measurement_device 'four-circle diffractometer'
_diffrn_measurement_device_type 'XtaLAB Synergy, Dualflex, HyPix'
_diffrn_measurement_method 'phi and omega scans'
_diffrn_radiation_monochromator graphite
_diffrn_radiation_type MoK\a
_diffrn_radiation_wavelength 0.71073
_diffrn_reflns_av_R_equivalents 0.1208
_diffrn_reflns_av_unetI/netI 0.0868
_diffrn_reflns_Laue_measured_fraction_full 0.995
_diffrn_reflns_Laue_measured_fraction_max 0.995
_diffrn_reflns_limit_h_max 31
_diffrn_reflns_limit_h_min -31
_diffrn_reflns_limit_k_max 29
_diffrn_reflns_limit_k_min -29
_diffrn_reflns_limit_l_max 18
_diffrn_reflns_limit_l_min -20
_diffrn_reflns_number 53430
_diffrn_reflns_point_group_measured_fraction_full 0.995
_diffrn_reflns_point_group_measured_fraction_max 0.995
_diffrn_reflns_theta_full 25.242
_diffrn_reflns_theta_max 25.249
_diffrn_reflns_theta_min 2.064
_diffrn_source 'micro-focus sealed X-ray tube'
_diffrn_source_type 'PhotonJet (Mo) X-ray Source'
_exptl_absorpt_coefficient_mu 1.657
_exptl_absorpt_correction_T_max 1.00000
_exptl_absorpt_correction_T_min 0.52308
_exptl_absorpt_correction_type 'multi-scan & gaussian'
_exptl_absorpt_process_details
;
CrysAlisPro 1.171.40.84a (Rigaku Oxford Diffraction, 2020)
Numerical absorption correction based on gaussian integration over
a multifaceted crystal model
Empirical absorption correction using spherical harmonics,
implemented in SCALE3 ABSPACK scaling algorithm.
;
_exptl_crystal_colour yellow
_exptl_crystal_density_diffrn 1.391
_exptl_crystal_description block
_exptl_crystal_F_000 4680
_exptl_crystal_size_max 0.13
_exptl_crystal_size_mid 0.09
_exptl_crystal_size_min 0.06
_refine_diff_density_max 1.310
_refine_diff_density_min -1.590
_refine_diff_density_rms 0.130
_refine_ls_extinction_coef 0.00024(6)
_refine_ls_extinction_expression Fc^*^=kFc[1+0.001xFc^2^\l^3^/sin(2\q)]^-1/4^
_refine_ls_extinction_method SHELXL
_refine_ls_goodness_of_fit_ref 1.092
_refine_ls_hydrogen_treatment constr
_refine_ls_matrix_type full
_refine_ls_number_parameters 665
_refine_ls_number_reflns 9814
_refine_ls_number_restraints 447
_refine_ls_restrained_S_all 1.088
_refine_ls_R_factor_all 0.1272
_refine_ls_R_factor_gt 0.0929
_refine_ls_shift/su_max 0.001
_refine_ls_shift/su_mean 0.000
_refine_ls_structure_factor_coef Fsqd
_refine_ls_weighting_details 'w=1/[\s^2^(Fo^2^)+(0.0334P)^2^+139.2405P] where P=(Fo^2^+2Fc^2^)/3'
_refine_ls_weighting_scheme calc
_refine_ls_wR_factor_gt 0.2112
_refine_ls_wR_factor_ref 0.2295
_reflns_Friedel_coverage 0.000
_reflns_number_gt 6501
_reflns_number_total 9814
_reflns_threshold_expression 'I > 2\s(I)'
_cod_data_source_file d5dt00339c2.cif
_cod_data_source_block CCDC_2422428
_cod_depositor_comments 'Adding full bibliography for 7718589--7718592.cif.'
_cod_database_code 7718590
_shelxl_version_number 2014/6
_shelx_space_group_comment
;
The symmetry employed for this shelxl refinement is uniquely defined
by the following loop, which should always be used as a source of
symmetry information in preference to the above space-group names.
They are only intended as comments.
;
_shelx_estimated_absorpt_t_max 0.907
_shelx_estimated_absorpt_t_min 0.813
_exptl_absorpt_special_details
;
Empirical correction (ABSPACK) includes:
- Absorption correction using spherical harmonics
- Frame scaling
;
_olex2_refinement_description
;
1. Fixed Uiso
 At 1.5 times of:
  All C(H,H,H) groups
2. Restrained distances
 N4-C5 = N4A-C5A = N4-C6 = N5-C7 = N5A-C7A = N5A-C8A = N5-C8 = N3-C4 = N3A-C4A
 = N3-C3 = N3A-C3A = N4A-C6A
 1.46 with sigma of 0.01
 N10-C17 = N10A-C17A = N10-C18 = N10A-C18A = N9A-C16A = N9-C16 = N9-C15 = N9A-
 C15A = N11A-C19A = N11-C19 = N11-C20 = N11A-C20A
 1.46 with sigma of 0.01
 P3A-N11A = P3-N11 = P3A-N9A = P3-N9 = P3A-N10A = P3-N10
 1.64 with sigma of 0.01
 P1-N4 = P1A-N4A = P1A-N3A = P1-N3 = P1-N5 = P1A-N5A
 1.64 with sigma of 0.01
 C6A-C5A = C4-C3 = C7-C8 = C4A-C3A = C6-C5 = C19-C20 = C7A-C8A = C19A-C20A =
 C16-C15 = C16A-C15A = C18-C17 = C17A-C18A
 2.44 with sigma of 0.03
 N11A-N9A = N9A-N10A = N10A-N11A = N9-N10 = N10-N11 = N11-N9
 2.64 with sigma of 0.03
 N3-N5 = N5-N4 = N4-N3 = N3A-N5A = N5A-N4A = N4A-N3A
 2.64 with sigma of 0.03
 P5-F1 \\sim P5-F1A
 with sigma of 0.02
 P5-F2 \\sim P5-F2A
 with sigma of 0.02
 P5-F3 \\sim P5-F3A
 with sigma of 0.02
 N10-C17 \\sim N10-C18
 with sigma of 0.01
 P5-F4 \\sim P5-F4A
 with sigma of 0.02
 P5-F5 \\sim P5-F5A
 with sigma of 0.02
 P5-F6 \\sim P5-F6A
 with sigma of 0.02
 P3-O3 \\sim P3A-O3
 with sigma of 0.01
 P1-O1 \\sim P1A-O1
 with sigma of 0.01
 N13-C23 \\sim N13-C24 \\sim N12-C21 \\sim N12-C22 \\sim N14-C26 \\sim N14-C25
\\sim N7-C11 \\sim N7-C12 ~
 N8-C14 \\sim N6-C10 \\sim N6-C9 \\sim N8-C13
 with sigma of 0.01
3. Uiso/Uaniso restraints and constraints
N9 \\sim C16: within 2A with sigma of 0.01 and sigma for terminal atoms of 0.02
within 2A
N11 \\sim C19: within 2A with sigma of 0.01 and sigma for terminal atoms of
0.02 within 2A
N14 \\sim C25: within 2A with sigma of 0.01 and sigma for terminal atoms of
0.02 within 2A
P5 \\sim F1 \\sim F1A \\sim F2 \\sim F2A \\sim F3 \\sim F3A \\sim F4 \\sim F4A
\\sim F5 \\sim F5A \\sim F6 \\sim F6A: within 2A with sigma of 0.01 and sigma
for terminal atoms of 0.02 within 2A
Uanis(C22) \\sim Ueq, Uanis(C21) \\sim Ueq, Uanis(C24) \\sim Ueq: with sigma of
0.01 and sigma for terminal atoms of 0.02
Uanis(C5) = Uanis(C5A)
Uanis(C7) = Uanis(C7A)
Uanis(C3A) = Uanis(C3)
Uanis(C15) = Uanis(C15A)
Uanis(C6) = Uanis(C4A)
Uanis(C16A) = Uanis(C16)
Uanis(C17) = Uanis(C17A)
Uanis(C8) = Uanis(C8A)
Uanis(C20) = Uanis(C20A)
Uanis(C18) = Uanis(C18A)
Uanis(P3) = Uanis(P3A)
Uanis(N9) = Uanis(N9A)
Uanis(N11A) = Uanis(N11)
Uanis(N10) = Uanis(N10A)
Uanis(P1) = Uanis(P1A)
Uanis(N4) = Uanis(N4A)
Uanis(N5A) = Uanis(N5)
Uanis(N3A) = Uanis(N3)
4. Rigid body (RIGU) restrains
 N4, N3, C5, C3, C4, C6, N3A, C3A, C4A, N4A, C5A, N5, C8, C7, C7A, N5A, C6A, C8A
 with sigma for 1-2 distances of 0.004 and sigma for 1-3 distances of 0.004
 N9, C15, C16, N9A, C16A, C15A, N11, C20, C19, N11A, C20A, C19A, N10, C17, C18,
  C18A, N10A, C17A
 with sigma for 1-2 distances of 0.01 and sigma for 1-3 distances of 0.01
5. Others
 Sof(F3A)=Sof(F6A)=Sof(F1A)=Sof(F5A)=Sof(F2A)=Sof(F4A)=1-FVAR(1)
 Sof(F6)=Sof(F5)=Sof(F3)=Sof(F2)=Sof(F4)=Sof(F1)=FVAR(1)
 Sof(P3A)=Sof(N11A)=Sof(C20A)=Sof(H20D)=Sof(H20E)=Sof(H20F)=Sof(C19A)=
 Sof(H19D)=Sof(H19E)=Sof(H19F)=Sof(C18A)=Sof(H18D)=Sof(H18E)=Sof(H18F)=
 Sof(N10A)=Sof(C17A)=Sof(H17D)=Sof(H17E)=Sof(H17F)=Sof(N9A)=Sof(C16A)=Sof(H16D)=
 Sof(H16E)=Sof(H16F)=Sof(C15A)=Sof(H15D)=Sof(H15E)=Sof(H15F)=1-FVAR(2)
 Sof(P3)=Sof(N9)=Sof(N11)=Sof(N10)=Sof(C20)=Sof(H20A)=Sof(H20B)=Sof(H20C)=
 Sof(C15)=Sof(H15A)=Sof(H15B)=Sof(H15C)=Sof(C17)=Sof(H17A)=Sof(H17B)=Sof(H17C)=
 Sof(C16)=Sof(H16A)=Sof(H16B)=Sof(H16C)=Sof(C19)=Sof(H19A)=Sof(H19B)=Sof(H19C)=
 Sof(C18)=Sof(H18A)=Sof(H18B)=Sof(H18C)=FVAR(2)
 Sof(P1A)=Sof(N3A)=Sof(C3A)=Sof(H3AA)=Sof(H3AB)=Sof(H3AC)=Sof(C4A)=Sof(H4AA)=
 Sof(H4AB)=Sof(H4AC)=Sof(C7A)=Sof(H7AA)=Sof(H7AB)=Sof(H7AC)=Sof(N5A)=Sof(N4A)=
 Sof(C5A)=Sof(H5AA)=Sof(H5AB)=Sof(H5AC)=Sof(C6A)=Sof(H6AA)=Sof(H6AB)=Sof(H6AC)=
 Sof(C8A)=Sof(H8AA)=Sof(H8AB)=Sof(H8AC)=1-FVAR(3)
 Sof(P1)=Sof(N5)=Sof(C8)=Sof(H8A)=Sof(H8B)=Sof(H8C)=Sof(N4)=Sof(N3)=Sof(C5)=
 Sof(H5A)=Sof(H5B)=Sof(H5C)=Sof(C3)=Sof(H3A)=Sof(H3B)=Sof(H3C)=Sof(C4)=Sof(H4A)=
 Sof(H4B)=Sof(H4C)=Sof(C6)=Sof(H6A)=Sof(H6B)=Sof(H6C)=Sof(C7)=Sof(H7A)=Sof(H7B)=
 Sof(H7C)=FVAR(3)
6.a Me refined with riding coordinates:
 C8(H8A,H8B,H8C), C20(H20A,H20B,H20C), C15(H15A,H15B,H15C), C5(H5A,H5B,H5C),
 C3(H3A,H3B,H3C), C17(H17A,H17B,H17C), C4(H4A,H4B,H4C), C6(H6A,H6B,H6C), C7(H7A,
 H7B,H7C), C16(H16A,H16B,H16C), C19(H19A,H19B,H19C), C18(H18A,H18B,H18C),
 C20A(H20D,H20E,H20F), C19A(H19D,H19E,H19F), C18A(H18D,H18E,H18F), C17A(H17D,
 H17E,H17F), C16A(H16D,H16E,H16F), C15A(H15D,H15E,H15F), C3A(H3AA,H3AB,H3AC),
 C4A(H4AA,H4AB,H4AC), C7A(H7AA,H7AB,H7AC), C5A(H5AA,H5AB,H5AC), C6A(H6AA,H6AB,
 H6AC), C8A(H8AA,H8AB,H8AC)
6.b Idealised Me refined as rotating group:
 C13(H13A,H13B,H13C), C14(H14A,H14B,H14C), C10(H10A,H10B,H10C), C23(H23A,H23B,
 H23C), C12(H12A,H12B,H12C), C9(H9A,H9B,H9C), C11(H11A,H11B,H11C), C24(H24A,
 H24B,H24C), C22(H22A,H22B,H22C), C26(H26A,H26B,H26C), C25(H25A,H25B,H25C),
 C21(H21A,H21B,H21C)
;
_olex2_submission_special_instructions 'No special instructions were received'

loop_
_space_group_symop_operation_xyz
'x, y, z'
'-x+1/2, -y, z+1/2'
'x+1/2, -y+1/2, -z'
'-x, y+1/2, -z+1/2'
'-x, -y, -z'
'x-1/2, y, -z-1/2'
'-x-1/2, y-1/2, z'
'x, -y-1/2, z-1/2'

loop_
_atom_site_label
_atom_site_type_symbol
_atom_site_fract_x
_atom_site_fract_y
_atom_site_fract_z
_atom_site_U_iso_or_equiv
_atom_site_adp_type
_atom_site_occupancy
_atom_site_site_symmetry_order
_atom_site_calc_flag
_atom_site_refinement_flags_posn
_atom_site_refinement_flags_adp
_atom_site_refinement_flags_occupancy
_atom_site_disorder_assembly
_atom_site_disorder_group
Dy1 Dy 0.12150(2) 0.42504(2) 0.26878(3) 0.0500(2) Uani 1 1 d . . . . .
P2 P 0.07130(14) 0.56246(13) 0.2213(2) 0.0675(9) Uani 1 1 d . . . . .
S1 S 0.1168(2) 0.4157(3) 0.5754(2) 0.1221(19) Uani 1 1 d . . . . .
P5 P 0.14586(18) 0.7480(2) 0.4801(3) 0.0932(12) Uani 1 1 d D U . . .
P1 P 0.1841(12) 0.3000(10) 0.2082(16) 0.078(2) Uani 0.235(10) 1 d D . P A 1
P3 P 0.2445(7) 0.4795(12) 0.3354(15) 0.0715(17) Uani 0.388(13) 1 d D . P B 1
P4 P -0.00307(14) 0.36486(14) 0.3059(2) 0.0680(9) Uani 1 1 d . . . . .
S2 S 0.1055(2) 0.4030(3) -0.0319(3) 0.136(2) Uani 1 1 d . . . . .
N2 N 0.1254(5) 0.4272(5) 0.1258(6) 0.083(4) Uani 1 1 d . . . . .
O2 O 0.0891(3) 0.5096(3) 0.2571(5) 0.068(2) Uani 1 1 d . . . . .
N1 N 0.1160(4) 0.4209(5) 0.4102(7) 0.079(3) Uani 1 1 d . . . . .
O4 O 0.0433(3) 0.3918(3) 0.2717(5) 0.062(2) Uani 1 1 d . . . . .
C1 C 0.1165(5) 0.4181(6) 0.4783(7) 0.067(3) Uani 1 1 d . . . . .
C2 C 0.1179(6) 0.4176(7) 0.0594(7) 0.083(4) Uani 1 1 d . . . . .
O1 O 0.1543(4) 0.3405(3) 0.2547(5) 0.073(2) Uani 1 1 d D . . . .
O3 O 0.1981(3) 0.4605(3) 0.2923(5) 0.064(2) Uani 1 1 d D . . . .
N12 N -0.0365(5) 0.4105(5) 0.3531(8) 0.090(4) Uani 1 1 d D . . . .
N6 N 0.0449(5) 0.5513(5) 0.1347(7) 0.098(4) Uani 1 1 d D . . . .
N8 N 0.1177(4) 0.6050(4) 0.2065(8) 0.089(4) Uani 1 1 d D . . . .
N7 N 0.0304(5) 0.5898(5) 0.2807(9) 0.112(5) Uani 1 1 d D . . . .
N13 N -0.0334(5) 0.3373(6) 0.2325(7) 0.111(5) Uani 1 1 d D . . . .
N5 N 0.1421(18) 0.263(2) 0.161(3) 0.109(6) Uani 0.235(10) 1 d D U P A 1
N14 N 0.0061(6) 0.3168(5) 0.3702(7) 0.104(4) Uani 1 1 d D U . C 1
N9 N 0.2800(14) 0.5072(19) 0.267(2) 0.117(7) Uani 0.388(13) 1 d D U P B 1
F6 F 0.0935(7) 0.7336(9) 0.4402(13) 0.126(5) Uani 0.571(9) 1 d D U P D 1
C13 C 0.1629(6) 0.5862(8) 0.1665(13) 0.129(7) Uani 1 1 d D . . . .
H13A H 0.1608 0.5467 0.1577 0.193 Uiso 1 1 calc R U . . .
H13B H 0.1922 0.5944 0.2000 0.193 Uiso 1 1 calc R U . . .
H13C H 0.1663 0.6050 0.1150 0.193 Uiso 1 1 calc R U . . .
C14 C 0.1166(9) 0.6631(5) 0.2242(16) 0.170(11) Uani 1 1 d D . . . .
H14A H 0.1086 0.6836 0.1754 0.255 Uiso 1 1 calc R U . . .
H14B H 0.1495 0.6746 0.2442 0.255 Uiso 1 1 calc R U . . .
H14C H 0.0911 0.6704 0.2649 0.255 Uiso 1 1 calc R U . . .
C8 C 0.090(2) 0.279(4) 0.150(6) 0.119(8) Uani 0.235(10) 1 d D U P A 1
H8A H 0.0860 0.3183 0.1628 0.178 Uiso 0.235(10) 1 calc R U P A 1
H8B H 0.0796 0.2728 0.0947 0.178 Uiso 0.235(10) 1 calc R U P A 1
H8C H 0.0683 0.2578 0.1860 0.178 Uiso 0.235(10) 1 calc R U P A 1
F5 F 0.2012(7) 0.7635(10) 0.5052(14) 0.137(5) Uani 0.571(9) 1 d D U P D 1
C10 C 0.0527(9) 0.5850(9) 0.0643(11) 0.159(10) Uani 1 1 d D . . . .
H10A H 0.0722 0.6175 0.0789 0.238 Uiso 1 1 calc R U . . .
H10B H 0.0202 0.5963 0.0426 0.238 Uiso 1 1 calc R U . . .
H10C H 0.0711 0.5640 0.0238 0.238 Uiso 1 1 calc R U . . .
N11 N 0.2313(16) 0.5267(15) 0.402(2) 0.106(6) Uani 0.388(13) 1 d D U P B 1
N4 N 0.214(2) 0.2605(18) 0.272(2) 0.111(6) Uani 0.235(10) 1 d D U P A 1
C23 C -0.0301(7) 0.3576(8) 0.1510(8) 0.114(6) Uani 1 1 d D . . . .
H23A H -0.0630 0.3711 0.1340 0.171 Uiso 1 1 calc R U . . .
H23B H -0.0194 0.3280 0.1154 0.171 Uiso 1 1 calc R U . . .
H23C H -0.0056 0.3875 0.1486 0.171 Uiso 1 1 calc R U . . .
F3 F 0.1212(9) 0.7452(10) 0.5655(11) 0.135(5) Uani 0.571(9) 1 d D U P D 1
F2 F 0.1284(8) 0.8102(7) 0.4799(13) 0.130(5) Uani 0.571(9) 1 d D U P D 1
C12 C 0.0413(8) 0.5953(8) 0.3654(10) 0.135(8) Uani 1 1 d D . . . .
H12A H 0.0187 0.5717 0.3961 0.203 Uiso 1 1 calc R U . . .
H12B H 0.0365 0.6334 0.3817 0.203 Uiso 1 1 calc R U . . .
H12C H 0.0761 0.5844 0.3756 0.203 Uiso 1 1 calc R U . . .
N3 N 0.2249(18) 0.319(2) 0.140(3) 0.127(6) Uani 0.235(10) 1 d D U P A 1
N10 N 0.2758(16) 0.4295(14) 0.377(3) 0.135(10) Uani 0.388(13) 1 d D U P B 1
C20 C 0.1930(19) 0.568(2) 0.383(3) 0.129(9) Uani 0.388(13) 1 d D U P B 1
H20A H 0.1858 0.5669 0.3255 0.193 Uiso 0.388(13) 1 calc R U P B 1
H20B H 0.1624 0.5594 0.4129 0.193 Uiso 0.388(13) 1 calc R U P B 1
H20C H 0.2053 0.6040 0.3979 0.193 Uiso 0.388(13) 1 calc R U P B 1
C15 C 0.275(3) 0.491(3) 0.183(3) 0.126(10) Uani 0.388(13) 1 d D U P B 1
H15A H 0.2442 0.4703 0.1755 0.189 Uiso 0.388(13) 1 calc R U P B 1
H15B H 0.2741 0.5242 0.1493 0.189 Uiso 0.388(13) 1 calc R U P B 1
H15C H 0.3040 0.4688 0.1674 0.189 Uiso 0.388(13) 1 calc R U P B 1
C9 C 0.0088(7) 0.5067(7) 0.1275(12) 0.124(7) Uani 1 1 d D . . . .
H9A H 0.0046 0.4889 0.1796 0.186 Uiso 1 1 calc R U . . .
H9B H 0.0211 0.4799 0.0886 0.186 Uiso 1 1 calc R U . . .
H9C H -0.0235 0.5213 0.1096 0.186 Uiso 1 1 calc R U . . .
C5 C 0.213(4) 0.260(3) 0.359(2) 0.121(9) Uani 0.235(10) 1 d D U P A 1
H5A H 0.1956 0.2928 0.3784 0.181 Uiso 0.235(10) 1 calc R U P A 1
H5B H 0.1957 0.2273 0.3779 0.181 Uiso 0.235(10) 1 calc R U P A 1
H5C H 0.2476 0.2602 0.3789 0.181 Uiso 0.235(10) 1 calc R U P A 1
C11 C -0.0135(7) 0.6191(10) 0.2516(16) 0.204(14) Uani 1 1 d D . . . .
H11A H -0.0091 0.6279 0.1949 0.306 Uiso 1 1 calc R U . . .
H11B H -0.0177 0.6530 0.2822 0.306 Uiso 1 1 calc R U . . .
H11C H -0.0433 0.5961 0.2583 0.306 Uiso 1 1 calc R U . . .
F4 F 0.1668(9) 0.7541(10) 0.3933(10) 0.134(5) Uani 0.571(9) 1 d D U P D 1
C3 C 0.250(4) 0.368(3) 0.171(5) 0.141(8) Uani 0.235(10) 1 d D U P A 1
H3A H 0.2540 0.3645 0.2295 0.211 Uiso 0.235(10) 1 calc R U P A 1
H3B H 0.2836 0.3708 0.1467 0.211 Uiso 0.235(10) 1 calc R U P A 1
H3C H 0.2305 0.4003 0.1588 0.211 Uiso 0.235(10) 1 calc R U P A 1
C24 C -0.0771(8) 0.3027(10) 0.2448(15) 0.181(10) Uani 1 1 d D U . . .
H24A H -0.0695 0.2751 0.2856 0.271 Uiso 1 1 calc R U . . .
H24B H -0.0859 0.2845 0.1945 0.271 Uiso 1 1 calc R U . . .
H24C H -0.1054 0.3252 0.2627 0.271 Uiso 1 1 calc R U . . .
C22 C -0.0184(8) 0.4645(7) 0.3745(14) 0.149(8) Uani 1 1 d D U . . .
H22A H -0.0142 0.4667 0.4326 0.224 Uiso 1 1 calc R U . . .
H22B H -0.0428 0.4921 0.3571 0.224 Uiso 1 1 calc R U . . .
H22C H 0.0139 0.4712 0.3483 0.224 Uiso 1 1 calc R U . . .
C26 C 0.0086(9) 0.3238(8) 0.4561(7) 0.145(9) Uani 1 1 d D . . . .
H26A H 0.0435 0.3205 0.4738 0.217 Uiso 1 1 calc R U . C 1
H26B H -0.0118 0.2957 0.4823 0.217 Uiso 1 1 calc R U . C 1
H26C H -0.0042 0.3601 0.4704 0.217 Uiso 1 1 calc R U . C 1
C17 C 0.251(3) 0.382(3) 0.412(6) 0.166(9) Uani 0.388(13) 1 d D U P B 1
H17A H 0.2147 0.3862 0.4082 0.249 Uiso 0.388(13) 1 calc R U P B 1
H17B H 0.2615 0.3488 0.3833 0.249 Uiso 0.388(13) 1 calc R U P B 1
H17C H 0.2609 0.3787 0.4684 0.249 Uiso 0.388(13) 1 calc R U P B 1
C4 C 0.218(4) 0.321(3) 0.054(3) 0.16(3) Uani 0.235(10) 1 d D U P A 1
H4A H 0.2006 0.2873 0.0366 0.235 Uiso 0.235(10) 1 calc R U P A 1
H4B H 0.1975 0.3527 0.0397 0.235 Uiso 0.235(10) 1 calc R U P A 1
H4C H 0.2506 0.3231 0.0276 0.235 Uiso 0.235(10) 1 calc R U P A 1
C6 C 0.239(4) 0.213(3) 0.236(4) 0.142(9) Uani 0.235(10) 1 d D U P A 1
H6A H 0.2378 0.2162 0.1780 0.213 Uiso 0.235(10) 1 calc R U P A 1
H6B H 0.2739 0.2125 0.2543 0.213 Uiso 0.235(10) 1 calc R U P A 1
H6C H 0.2220 0.1797 0.2533 0.213 Uiso 0.235(10) 1 calc R U P A 1
C7 C 0.151(3) 0.205(2) 0.143(4) 0.130(7) Uani 0.235(10) 1 d D U P A 1
H7A H 0.1860 0.1964 0.1514 0.195 Uiso 0.235(10) 1 calc R U P A 1
H7B H 0.1299 0.1827 0.1790 0.195 Uiso 0.235(10) 1 calc R U P A 1
H7C H 0.1412 0.1978 0.0876 0.195 Uiso 0.235(10) 1 calc R U P A 1
C25 C 0.0293(10) 0.2652(7) 0.3484(13) 0.167(8) Uani 1 1 d D U . C 1
H25A H 0.0216 0.2568 0.2924 0.250 Uiso 1 1 calc R U . C 1
H25B H 0.0162 0.2360 0.3828 0.250 Uiso 1 1 calc R U . C 1
H25C H 0.0657 0.2680 0.3552 0.250 Uiso 1 1 calc R U . C 1
C21 C -0.0864(7) 0.4007(11) 0.3846(18) 0.201(12) Uani 1 1 d D U . . .
H21A H -0.1033 0.3729 0.3521 0.301 Uiso 1 1 calc R U . . .
H21B H -0.1058 0.4348 0.3831 0.301 Uiso 1 1 calc R U . . .
H21C H -0.0839 0.3879 0.4400 0.301 Uiso 1 1 calc R U . . .
C16 C 0.3249(16) 0.539(3) 0.285(3) 0.144(9) Uani 0.388(13) 1 d D U P B 1
H16A H 0.3253 0.5480 0.3420 0.216 Uiso 0.388(13) 1 calc R U P B 1
H16B H 0.3548 0.5174 0.2716 0.216 Uiso 0.388(13) 1 calc R U P B 1
H16C H 0.3248 0.5728 0.2534 0.216 Uiso 0.388(13) 1 calc R U P B 1
C19 C 0.2439(18) 0.526(2) 0.487(2) 0.128(10) Uani 0.388(13) 1 d D U P B 1
H19A H 0.2696 0.4979 0.4962 0.193 Uiso 0.388(13) 1 calc R U P B 1
H19B H 0.2567 0.5617 0.5027 0.193 Uiso 0.388(13) 1 calc R U P B 1
H19C H 0.2138 0.5171 0.5177 0.193 Uiso 0.388(13) 1 calc R U P B 1
F1 F 0.1602(9) 0.6871(8) 0.4971(15) 0.143(5) Uani 0.571(9) 1 d D U P D 1
C18 C 0.3305(16) 0.426(3) 0.380(4) 0.178(12) Uani 0.388(13) 1 d D U P B 1
H18A H 0.3451 0.4588 0.3558 0.268 Uiso 0.388(13) 1 calc R U P B 1
H18B H 0.3412 0.4235 0.4361 0.268 Uiso 0.388(13) 1 calc R U P B 1
H18C H 0.3418 0.3935 0.3510 0.268 Uiso 0.388(13) 1 calc R U P B 1
F3A F 0.1431(12) 0.7122(13) 0.5575(15) 0.129(6) Uani 0.429(9) 1 d D U P D 2
F6A F 0.0956(9) 0.7758(12) 0.5075(18) 0.136(5) Uani 0.429(9) 1 d D U P D 2
F1A F 0.1156(11) 0.7031(12) 0.4350(18) 0.134(5) Uani 0.429(9) 1 d D U P D 2
F5A F 0.1931(9) 0.7158(12) 0.4469(18) 0.140(5) Uani 0.429(9) 1 d D U P D 2
F2A F 0.1786(11) 0.7879(11) 0.5343(16) 0.127(5) Uani 0.429(9) 1 d D U P D 2
F4A F 0.1476(11) 0.7904(11) 0.4099(15) 0.127(6) Uani 0.429(9) 1 d D U P D 2
P3A P 0.2403(4) 0.4830(7) 0.3423(9) 0.0715(17) Uani 0.612(13) 1 d D . P B 2
N11A N 0.2268(10) 0.5421(8) 0.3838(16) 0.106(6) Uani 0.612(13) 1 d D U P B 2
C20A C 0.1792(10) 0.5514(14) 0.425(2) 0.129(9) Uani 0.612(13) 1 d D U P B 2
H20D H 0.1607 0.5168 0.4288 0.193 Uiso 0.612(13) 1 calc R U P B 2
H20E H 0.1858 0.5655 0.4789 0.193 Uiso 0.612(13) 1 calc R U P B 2
H20F H 0.1592 0.5781 0.3951 0.193 Uiso 0.612(13) 1 calc R U P B 2
C19A C 0.2566(12) 0.5920(11) 0.376(2) 0.172(19) Uani 0.612(13) 1 d D U P B 2
H19D H 0.2880 0.5837 0.3480 0.258 Uiso 0.612(13) 1 calc R U P B 2
H19E H 0.2376 0.6192 0.3454 0.258 Uiso 0.612(13) 1 calc R U P B 2
H19F H 0.2641 0.6066 0.4292 0.258 Uiso 0.612(13) 1 calc R U P B 2
C18A C 0.2687(16) 0.4596(16) 0.4950(17) 0.178(12) Uani 0.612(13) 1 d D U P B 2
H18D H 0.2729 0.4994 0.4952 0.268 Uiso 0.612(13) 1 calc R U P B 2
H18E H 0.2414 0.4496 0.5314 0.268 Uiso 0.612(13) 1 calc R U P B 2
H18F H 0.2999 0.4422 0.5128 0.268 Uiso 0.612(13) 1 calc R U P B 2
N10A N 0.2566(12) 0.4412(10) 0.4143(14) 0.135(10) Uani 0.612(13) 1 d D U P B 2
C17A C 0.250(2) 0.3819(12) 0.409(4) 0.166(9) Uani 0.612(13) 1 d D U P B 2
H17D H 0.2417 0.3717 0.3543 0.249 Uiso 0.612(13) 1 calc R U P B 2
H17E H 0.2806 0.3635 0.4261 0.249 Uiso 0.612(13) 1 calc R U P B 2
H17F H 0.2221 0.3709 0.4447 0.249 Uiso 0.612(13) 1 calc R U P B 2
N9A N 0.2893(7) 0.4919(13) 0.2846(14) 0.117(7) Uani 0.612(13) 1 d D U P B 2
C16A C 0.3407(9) 0.4842(17) 0.3138(19) 0.144(9) Uani 0.612(13) 1 d D U P B 2
H16D H 0.3398 0.4736 0.3703 0.216 Uiso 0.612(13) 1 calc R U P B 2
H16E H 0.3571 0.4553 0.2827 0.216 Uiso 0.612(13) 1 calc R U P B 2
H16F H 0.3594 0.5184 0.3079 0.216 Uiso 0.612(13) 1 calc R U P B 2
C15A C 0.2865(15) 0.5077(19) 0.2007(16) 0.126(10) Uani 0.612(13) 1 d D U P B 2
H15D H 0.2513 0.5121 0.1853 0.189 Uiso 0.612(13) 1 calc R U P B 2
H15E H 0.3043 0.5424 0.1929 0.189 Uiso 0.612(13) 1 calc R U P B 2
H15F H 0.3020 0.4793 0.1677 0.189 Uiso 0.612(13) 1 calc R U P B 2
P1A P 0.1748(3) 0.2895(2) 0.2188(5) 0.078(2) Uani 0.765(10) 1 d D . P A 2
N3A N 0.2343(4) 0.2993(8) 0.2006(12) 0.127(6) Uani 0.765(10) 1 d D U P A 2
C3A C 0.2501(12) 0.3449(9) 0.1506(16) 0.141(8) Uani 0.765(10) 1 d D U P A 2
H3AA H 0.2216 0.3694 0.1414 0.211 Uiso 0.765(10) 1 calc R U P A 2
H3AB H 0.2771 0.3650 0.1775 0.211 Uiso 0.765(10) 1 calc R U P A 2
H3AC H 0.2624 0.3309 0.0993 0.211 Uiso 0.765(10) 1 calc R U P A 2
C4A C 0.2728(9) 0.2591(10) 0.2197(16) 0.142(9) Uani 0.765(10) 1 d D U P A 2
H4AA H 0.2584 0.2303 0.2534 0.213 Uiso 0.765(10) 1 calc R U P A 2
H4AB H 0.2856 0.2429 0.1701 0.213 Uiso 0.765(10) 1 calc R U P A 2
H4AC H 0.3003 0.2770 0.2483 0.213 Uiso 0.765(10) 1 calc R U P A 2
C7A C 0.1735(9) 0.2537(11) 0.0645(12) 0.130(7) Uani 0.765(10) 1 d D U P A 2
H7AA H 0.2098 0.2547 0.0746 0.195 Uiso 0.765(10) 1 calc R U P A 2
H7AB H 0.1631 0.2160 0.0537 0.195 Uiso 0.765(10) 1 calc R U P A 2
H7AC H 0.1656 0.2768 0.0183 0.195 Uiso 0.765(10) 1 calc R U P A 2
N5A N 0.1470(7) 0.2741(8) 0.1343(7) 0.109(6) Uani 0.765(10) 1 d D U P A 2
N4A N 0.1677(8) 0.2376(5) 0.2797(8) 0.111(6) Uani 0.765(10) 1 d D U P A 2
C5A C 0.1793(11) 0.2423(9) 0.3643(9) 0.121(9) Uani 0.765(10) 1 d D U P A 2
H5AA H 0.1863 0.2806 0.3774 0.181 Uiso 0.765(10) 1 calc R U P A 2
H5AB H 0.1506 0.2295 0.3958 0.181 Uiso 0.765(10) 1 calc R U P A 2
H5AC H 0.2088 0.2199 0.3767 0.181 Uiso 0.765(10) 1 calc R U P A 2
C6A C 0.1567(18) 0.1817(8) 0.2545(17) 0.209(19) Uani 0.765(10) 1 d D U P A 2
H6AA H 0.1493 0.1813 0.1971 0.314 Uiso 0.765(10) 1 calc R U P A 2
H6AB H 0.1859 0.1584 0.2652 0.314 Uiso 0.765(10) 1 calc R U P A 2
H6AC H 0.1277 0.1680 0.2843 0.314 Uiso 0.765(10) 1 calc R U P A 2
C8A C 0.0925(7) 0.2744(15) 0.1256(14) 0.119(8) Uani 0.765(10) 1 d D U P A 2
H8AA H 0.0771 0.2885 0.1747 0.178 Uiso 0.765(10) 1 calc R U P A 2
H8AB H 0.0831 0.2977 0.0804 0.178 Uiso 0.765(10) 1 calc R U P A 2
H8AC H 0.0806 0.2370 0.1159 0.178 Uiso 0.765(10) 1 calc R U P A 2

loop_
_atom_site_aniso_label
_atom_site_aniso_U_11
_atom_site_aniso_U_22
_atom_site_aniso_U_33
_atom_site_aniso_U_23
_atom_site_aniso_U_13
_atom_site_aniso_U_12
Dy1 0.0556(3) 0.0498(3) 0.0446(3) 0.0010(2) -0.0028(3) -0.0019(2)
P2 0.072(2) 0.0514(17) 0.079(2) 0.0046(15) 0.0076(18) 0.0047(15)
S1 0.141(5) 0.175(5) 0.051(2) 0.004(3) 0.000(2) -0.004(4)
P5 0.096(3) 0.098(3) 0.086(3) 0.017(2) -0.006(2) -0.011(3)
P1 0.112(5) 0.062(3) 0.061(3) 0.000(3) -0.006(3) 0.026(3)
P3 0.054(3) 0.090(3) 0.071(3) 0.002(2) -0.008(3) -0.009(2)
P4 0.062(2) 0.066(2) 0.076(2) 0.0056(17) -0.0029(17) -0.0165(17)
S2 0.140(5) 0.212(6) 0.055(2) -0.005(3) -0.015(3) 0.015(4)
N2 0.110(10) 0.100(9) 0.040(6) 0.011(6) 0.010(6) 0.022(8)
O2 0.084(6) 0.047(4) 0.073(5) -0.004(4) -0.003(5) 0.014(4)
N1 0.071(8) 0.105(9) 0.060(7) 0.004(6) 0.003(6) -0.025(7)
O4 0.058(5) 0.070(5) 0.059(5) 0.000(4) -0.003(4) -0.013(4)
C1 0.055(7) 0.094(10) 0.052(7) 0.001(6) 0.002(6) -0.018(7)
C2 0.096(11) 0.111(12) 0.042(7) 0.009(7) 0.002(7) 0.023(9)
O1 0.096(6) 0.057(5) 0.067(5) -0.002(4) 0.000(5) 0.026(5)
O3 0.044(4) 0.076(5) 0.071(5) 0.004(4) -0.008(4) -0.012(4)
N12 0.064(8) 0.077(8) 0.130(11) 0.003(7) 0.033(7) -0.006(6)
N6 0.098(10) 0.107(10) 0.089(9) 0.026(8) -0.016(8) 0.005(8)
N8 0.086(9) 0.061(7) 0.120(10) 0.009(7) 0.015(8) -0.003(6)
N7 0.129(12) 0.070(8) 0.138(13) 0.008(8) 0.051(10) 0.027(8)
N13 0.127(12) 0.117(11) 0.090(9) 0.014(8) -0.040(8) -0.076(9)
N5 0.158(12) 0.112(10) 0.058(10) -0.024(8) -0.014(9) 0.014(10)
N14 0.162(13) 0.073(8) 0.077(8) 0.016(6) 0.024(8) 0.014(8)
N9 0.053(10) 0.19(2) 0.108(13) -0.024(12) 0.011(10) -0.024(11)
F6 0.108(10) 0.132(11) 0.139(10) 0.003(10) -0.026(9) -0.003(9)
C13 0.080(12) 0.115(15) 0.19(2) 0.011(14) 0.043(13) 0.002(11)
C14 0.20(3) 0.064(11) 0.24(3) -0.011(14) 0.03(2) -0.023(13)
C8 0.163(13) 0.130(14) 0.063(18) -0.030(12) -0.019(10) 0.015(10)
F5 0.118(10) 0.150(11) 0.143(11) 0.004(10) -0.010(9) -0.010(10)
C10 0.16(2) 0.20(2) 0.112(16) 0.061(16) -0.012(15) -0.006(19)
N11 0.090(11) 0.109(14) 0.119(13) -0.044(11) 0.004(10) -0.022(10)
N4 0.168(17) 0.087(9) 0.079(8) 0.012(7) -0.002(10) 0.037(10)
C23 0.120(15) 0.130(15) 0.091(12) 0.013(11) -0.032(11) -0.045(12)
F3 0.144(10) 0.140(10) 0.119(9) 0.007(9) 0.021(9) -0.005(9)
F2 0.135(10) 0.117(9) 0.138(10) 0.010(8) 0.011(9) 0.014(9)
C12 0.15(2) 0.134(17) 0.124(17) -0.045(13) 0.044(14) -0.001(14)
N3 0.107(13) 0.136(14) 0.138(15) -0.020(10) 0.019(11) 0.045(11)
N10 0.15(2) 0.121(14) 0.13(2) 0.036(14) -0.083(16) -0.014(14)
C20 0.118(17) 0.12(2) 0.15(2) -0.041(16) 0.025(14) -0.017(14)
C15 0.09(2) 0.17(3) 0.115(15) -0.008(15) 0.018(13) -0.043(17)
C9 0.114(15) 0.104(13) 0.155(17) 0.016(12) -0.067(13) -0.031(12)
C5 0.18(3) 0.096(15) 0.087(8) 0.016(8) -0.006(10) 0.027(15)
C11 0.16(2) 0.18(2) 0.27(3) 0.08(2) 0.08(2) 0.12(2)
F4 0.143(10) 0.143(10) 0.117(9) 0.009(9) 0.021(8) 0.011(9)
C3 0.123(17) 0.145(15) 0.153(16) -0.022(11) 0.023(13) 0.038(13)
C24 0.177(16) 0.189(17) 0.177(16) 0.002(14) -0.006(14) -0.094(14)
C22 0.132(14) 0.138(14) 0.178(16) -0.024(13) 0.060(13) -0.013(12)
C26 0.23(3) 0.133(17) 0.076(12) 0.029(11) -0.009(14) -0.013(17)
C17 0.17(2) 0.127(15) 0.20(2) 0.045(14) -0.052(17) 0.006(14)
C4 0.16(7) 0.17(4) 0.142(17) -0.015(15) 0.015(17) 0.02(4)
C6 0.138(18) 0.139(13) 0.150(14) -0.032(11) -0.011(13) 0.046(13)
C7 0.181(16) 0.127(11) 0.083(11) -0.032(9) 0.000(11) 0.017(11)
C25 0.243(19) 0.118(13) 0.140(14) 0.035(12) 0.041(14) 0.046(14)
C21 0.166(18) 0.188(18) 0.25(2) -0.003(16) 0.026(16) 0.007(15)
C16 0.073(12) 0.21(2) 0.146(17) -0.018(17) -0.001(12) -0.030(14)
C19 0.13(2) 0.14(2) 0.124(17) -0.044(17) 0.002(16) -0.010(19)
F1 0.156(10) 0.121(9) 0.152(10) 0.017(9) 0.006(9) 0.005(9)
C18 0.18(2) 0.19(3) 0.16(2) 0.016(19) -0.069(18) -0.003(19)
F3A 0.141(12) 0.126(12) 0.119(11) 0.033(10) 0.008(10) 0.003(11)
F6A 0.123(10) 0.139(10) 0.146(10) 0.001(10) 0.009(10) 0.008(10)
F1A 0.138(11) 0.126(10) 0.138(10) -0.013(10) -0.014(10) -0.009(10)
F5A 0.132(10) 0.146(11) 0.143(10) 0.003(10) 0.020(10) 0.013(10)
F2A 0.128(11) 0.129(10) 0.123(10) -0.014(9) -0.004(9) -0.012(10)
F4A 0.140(11) 0.128(11) 0.114(10) 0.038(10) 0.006(10) -0.007(11)
P3A 0.054(3) 0.090(3) 0.071(3) 0.002(2) -0.008(3) -0.009(2)
N11A 0.090(11) 0.109(14) 0.119(13) -0.044(11) 0.004(10) -0.022(10)
C20A 0.118(17) 0.12(2) 0.15(2) -0.041(16) 0.025(14) -0.017(14)
C19A 0.14(3) 0.10(2) 0.27(5) -0.08(2) 0.08(3) -0.06(2)
C18A 0.18(2) 0.19(3) 0.16(2) 0.016(19) -0.069(18) -0.003(19)
N10A 0.15(2) 0.121(14) 0.13(2) 0.036(14) -0.083(16) -0.014(14)
C17A 0.17(2) 0.127(15) 0.20(2) 0.045(14) -0.052(17) 0.006(14)
N9A 0.053(10) 0.19(2) 0.108(13) -0.024(12) 0.011(10) -0.024(11)
C16A 0.073(12) 0.21(2) 0.146(17) -0.018(17) -0.001(12) -0.030(14)
C15A 0.09(2) 0.17(3) 0.115(15) -0.008(15) 0.018(13) -0.043(17)
P1A 0.112(5) 0.062(3) 0.061(3) 0.000(3) -0.006(3) 0.026(3)
N3A 0.107(13) 0.136(14) 0.138(15) -0.020(10) 0.019(11) 0.045(11)
C3A 0.123(17) 0.145(15) 0.153(16) -0.022(11) 0.023(13) 0.038(13)
C4A 0.138(18) 0.139(13) 0.150(14) -0.032(11) -0.011(13) 0.046(13)
C7A 0.181(16) 0.127(11) 0.083(11) -0.032(9) 0.000(11) 0.017(11)
N5A 0.158(12) 0.112(10) 0.058(10) -0.024(8) -0.014(9) 0.014(10)
N4A 0.168(17) 0.087(9) 0.079(8) 0.012(7) -0.002(10) 0.037(10)
C5A 0.18(3) 0.096(15) 0.087(8) 0.016(8) -0.006(10) 0.027(15)
C6A 0.39(5) 0.088(11) 0.15(2) 0.001(12) -0.07(3) 0.015(17)
C8A 0.163(13) 0.130(14) 0.063(18) -0.030(12) -0.019(10) 0.015(10)

loop_
_atom_type_symbol
_atom_type_description
_atom_type_scat_dispersion_real
_atom_type_scat_dispersion_imag
_atom_type_scat_source
C C 0.0033 0.0016 'International Tables Vol C Tables 4.2.6.8 and 6.1.1.4'
H H 0.0000 0.0000 'International Tables Vol C Tables 4.2.6.8 and 6.1.1.4'
N N 0.0061 0.0033 'International Tables Vol C Tables 4.2.6.8 and 6.1.1.4'
O O 0.0106 0.0060 'International Tables Vol C Tables 4.2.6.8 and 6.1.1.4'
F F 0.0171 0.0103 'International Tables Vol C Tables 4.2.6.8 and 6.1.1.4'
P P 0.1023 0.0942 'International Tables Vol C Tables 4.2.6.8 and 6.1.1.4'
S S 0.1246 0.1234 'International Tables Vol C Tables 4.2.6.8 and 6.1.1.4'
Dy Dy -0.1892 4.4098 'International Tables Vol C Tables 4.2.6.8 and 6.1.1.4'

loop_
_geom_angle_atom_site_label_1
_geom_angle_atom_site_label_2
_geom_angle_atom_site_label_3
_geom_angle
_geom_angle_site_symmetry_1
_geom_angle_site_symmetry_3
_geom_angle_publ_flag
O2 Dy1 N2 84.8(4) . . ?
O2 Dy1 N1 95.9(4) . . ?
O2 Dy1 O1 169.0(3) . . ?
O2 Dy1 O3 90.5(3) . . ?
N1 Dy1 N2 178.4(4) . . ?
O4 Dy1 N2 94.0(4) . . ?
O4 Dy1 O2 88.7(3) . . ?
O4 Dy1 N1 84.6(3) . . ?
O4 Dy1 O1 91.8(3) . . ?
O4 Dy1 O3 168.6(3) . . ?
O1 Dy1 N2 84.2(3) . . ?
O1 Dy1 N1 95.1(4) . . ?
O3 Dy1 N2 97.3(4) . . ?
O3 Dy1 N1 84.2(3) . . ?
O3 Dy1 O1 91.1(3) . . ?
O2 P2 N6 110.2(6) . . ?
O2 P2 N8 111.6(6) . . ?
O2 P2 N7 108.9(6) . . ?
N6 P2 N8 107.3(7) . . ?
N7 P2 N6 108.8(8) . . ?
N7 P2 N8 109.9(7) . . ?
F6 P5 F2 87.3(12) . . ?
F5 P5 F6 170.6(13) . . ?
F5 P5 F2 92.6(12) . . ?
F3 P5 F6 90.2(13) . . ?
F3 P5 F5 99.1(13) . . ?
F3 P5 F2 85.5(13) . . ?
F4 P5 F6 86.9(12) . . ?
F4 P5 F5 83.8(12) . . ?
F4 P5 F3 175.3(14) . . ?
F4 P5 F2 90.6(11) . . ?
F4 P5 F1 100.0(13) . . ?
F1 P5 F6 94.7(12) . . ?
F1 P5 F5 87.2(13) . . ?
F1 P5 F3 84.0(12) . . ?
F1 P5 F2 169.3(13) . . ?
F3A P5 F6A 87.7(16) . . ?
F3A P5 F5A 92.8(17) . . ?
F3A P5 F2A 84.1(16) . . ?
F3A P5 F4A 172.6(19) . . ?
F6A P5 F5A 174.0(17) . . ?
F6A P5 F2A 92.1(17) . . ?
F1A P5 F3A 88.9(17) . . ?
F1A P5 F6A 90.3(17) . . ?
F1A P5 F5A 83.8(17) . . ?
F1A P5 F2A 172.5(17) . . ?
F1A P5 F4A 96.8(17) . . ?
F5A P5 F2A 93.9(16) . . ?
F4A P5 F6A 87.5(17) . . ?
F4A P5 F5A 92.5(16) . . ?
F4A P5 F2A 90.4(16) . . ?
O1 P1 N5 105(3) . . ?
O1 P1 N4 108(2) . . ?
O1 P1 N3 122(3) . . ?
N4 P1 N5 108.4(17) . . ?
N4 P1 N3 107.4(17) . . ?
N3 P1 N5 106.1(17) . . ?
O3 P3 N9 105(2) . . ?
O3 P3 N11 111(2) . . ?
O3 P3 N10 113(2) . . ?
N11 P3 N9 107.9(16) . . ?
N10 P3 N9 108.2(16) . . ?
N10 P3 N11 110.5(16) . . ?
O4 P4 N12 109.4(5) . . ?
O4 P4 N13 107.6(6) . . ?
O4 P4 N14 116.5(7) . . ?
N13 P4 N12 112.3(8) . . ?
N14 P4 N12 104.9(7) . . ?
N14 P4 N13 106.2(7) . . ?
C2 N2 Dy1 162.0(13) . . ?
P2 O2 Dy1 161.3(5) . . ?
C1 N1 Dy1 175.8(11) . . ?
P4 O4 Dy1 158.0(5) . . ?
N1 C1 S1 178.6(15) . . ?
N2 C2 S2 177.6(17) . . ?
P1 O1 Dy1 150.5(12) . . ?
P1A O1 Dy1 162.1(6) . . ?
P3 O3 Dy1 161.2(12) . . ?
P3A O3 Dy1 156.1(8) . . ?
C22 N12 P4 124.1(11) . . ?
C22 N12 C21 111.4(16) . . ?
C21 N12 P4 124.3(14) . . ?
C10 N6 P2 124.2(13) . . ?
C10 N6 C9 116.9(15) . . ?
C9 N6 P2 118.8(10) . . ?
C13 N8 P2 119.8(10) . . ?
C13 N8 C14 114.8(15) . . ?
C14 N8 P2 125.2(12) . . ?
C12 N7 P2 120.1(12) . . ?
C12 N7 C11 116.1(17) . . ?
C11 N7 P2 122.7(14) . . ?
C23 N13 P4 122.7(10) . . ?
C23 N13 C24 112.3(14) . . ?
C24 N13 P4 122.3(13) . . ?
C8 N5 P1 124(5) . . ?
C7 N5 P1 122(4) . . ?
C7 N5 C8 113(2) . . ?
C26 N14 P4 125.6(11) . . ?
C26 N14 C25 109.5(15) . . ?
C25 N14 P4 122.0(11) . . ?
C15 N9 P3 121(3) . . ?
C15 N9 C16 115(2) . . ?
C16 N9 P3 123(3) . . ?
N8 C13 H13A 109.5 . . ?
N8 C13 H13B 109.5 . . ?
N8 C13 H13C 109.5 . . ?
H13A C13 H13B 109.5 . . ?
H13A C13 H13C 109.5 . . ?
H13B C13 H13C 109.5 . . ?
N8 C14 H14A 109.5 . . ?
N8 C14 H14B 109.5 . . ?
N8 C14 H14C 109.5 . . ?
H14A C14 H14B 109.5 . . ?
H14A C14 H14C 109.5 . . ?
H14B C14 H14C 109.5 . . ?
N5 C8 H8A 109.5 . . ?
N5 C8 H8B 109.5 . . ?
N5 C8 H8C 109.5 . . ?
H8A C8 H8B 109.5 . . ?
H8A C8 H8C 109.5 . . ?
H8B C8 H8C 109.5 . . ?
N6 C10 H10A 109.5 . . ?
N6 C10 H10B 109.5 . . ?
N6 C10 H10C 109.5 . . ?
H10A C10 H10B 109.5 . . ?
H10A C10 H10C 109.5 . . ?
H10B C10 H10C 109.5 . . ?
C20 N11 P3 119(3) . . ?
C19 N11 P3 127(3) . . ?
C19 N11 C20 112(2) . . ?
C5 N4 P1 130(4) . . ?
C5 N4 C6 114(2) . . ?
C6 N4 P1 115(4) . . ?
N13 C23 H23A 109.5 . . ?
N13 C23 H23B 109.5 . . ?
N13 C23 H23C 109.5 . . ?
H23A C23 H23B 109.5 . . ?
H23A C23 H23C 109.5 . . ?
H23B C23 H23C 109.5 . . ?
N7 C12 H12A 109.5 . . ?
N7 C12 H12B 109.5 . . ?
N7 C12 H12C 109.5 . . ?
H12A C12 H12B 109.5 . . ?
H12A C12 H12C 109.5 . . ?
H12B C12 H12C 109.5 . . ?
C3 N3 P1 107(5) . . ?
C4 N3 P1 127(5) . . ?
C4 N3 C3 113(2) . . ?
C17 N10 P3 123(4) . . ?
C18 N10 P3 125(3) . . ?
C18 N10 C17 113(2) . . ?
N11 C20 H20A 109.5 . . ?
N11 C20 H20B 109.5 . . ?
N11 C20 H20C 109.5 . . ?
H20A C20 H20B 109.5 . . ?
H20A C20 H20C 109.5 . . ?
H20B C20 H20C 109.5 . . ?
N9 C15 H15A 109.5 . . ?
N9 C15 H15B 109.5 . . ?
N9 C15 H15C 109.5 . . ?
H15A C15 H15B 109.5 . . ?
H15A C15 H15C 109.5 . . ?
H15B C15 H15C 109.5 . . ?
N6 C9 H9A 109.5 . . ?
N6 C9 H9B 109.5 . . ?
N6 C9 H9C 109.5 . . ?
H9A C9 H9B 109.5 . . ?
H9A C9 H9C 109.5 . . ?
H9B C9 H9C 109.5 . . ?
N4 C5 H5A 109.5 . . ?
N4 C5 H5B 109.5 . . ?
N4 C5 H5C 109.5 . . ?
H5A C5 H5B 109.5 . . ?
H5A C5 H5C 109.5 . . ?
H5B C5 H5C 109.5 . . ?
N7 C11 H11A 109.5 . . ?
N7 C11 H11B 109.5 . . ?
N7 C11 H11C 109.5 . . ?
H11A C11 H11B 109.5 . . ?
H11A C11 H11C 109.5 . . ?
H11B C11 H11C 109.5 . . ?
N3 C3 H3A 109.5 . . ?
N3 C3 H3B 109.5 . . ?
N3 C3 H3C 109.5 . . ?
H3A C3 H3B 109.5 . . ?
H3A C3 H3C 109.5 . . ?
H3B C3 H3C 109.5 . . ?
N13 C24 H24A 109.5 . . ?
N13 C24 H24B 109.5 . . ?
N13 C24 H24C 109.5 . . ?
H24A C24 H24B 109.5 . . ?
H24A C24 H24C 109.5 . . ?
H24B C24 H24C 109.5 . . ?
N12 C22 H22A 109.5 . . ?
N12 C22 H22B 109.5 . . ?
N12 C22 H22C 109.5 . . ?
H22A C22 H22B 109.5 . . ?
H22A C22 H22C 109.5 . . ?
H22B C22 H22C 109.5 . . ?
N14 C26 H26A 109.5 . . ?
N14 C26 H26B 109.5 . . ?
N14 C26 H26C 109.5 . . ?
H26A C26 H26B 109.5 . . ?
H26A C26 H26C 109.5 . . ?
H26B C26 H26C 109.5 . . ?
N10 C17 H17A 109.5 . . ?
N10 C17 H17B 109.5 . . ?
N10 C17 H17C 109.5 . . ?
H17A C17 H17B 109.5 . . ?
H17A C17 H17C 109.5 . . ?
H17B C17 H17C 109.5 . . ?
N3 C4 H4A 109.5 . . ?
N3 C4 H4B 109.5 . . ?
N3 C4 H4C 109.5 . . ?
H4A C4 H4B 109.5 . . ?
H4A C4 H4C 109.5 . . ?
H4B C4 H4C 109.5 . . ?
N4 C6 H6A 109.5 . . ?
N4 C6 H6B 109.5 . . ?
N4 C6 H6C 109.5 . . ?
H6A C6 H6B 109.5 . . ?
H6A C6 H6C 109.5 . . ?
H6B C6 H6C 109.5 . . ?
N5 C7 H7A 109.5 . . ?
N5 C7 H7B 109.5 . . ?
N5 C7 H7C 109.5 . . ?
H7A C7 H7B 109.5 . . ?
H7A C7 H7C 109.5 . . ?
H7B C7 H7C 109.5 . . ?
N14 C25 H25A 109.5 . . ?
N14 C25 H25B 109.5 . . ?
N14 C25 H25C 109.5 . . ?
H25A C25 H25B 109.5 . . ?
H25A C25 H25C 109.5 . . ?
H25B C25 H25C 109.5 . . ?
N12 C21 H21A 109.5 . . ?
N12 C21 H21B 109.5 . . ?
N12 C21 H21C 109.5 . . ?
H21A C21 H21B 109.5 . . ?
H21A C21 H21C 109.5 . . ?
H21B C21 H21C 109.5 . . ?
N9 C16 H16A 109.5 . . ?
N9 C16 H16B 109.5 . . ?
N9 C16 H16C 109.5 . . ?
H16A C16 H16B 109.5 . . ?
H16A C16 H16C 109.5 . . ?
H16B C16 H16C 109.5 . . ?
N11 C19 H19A 109.5 . . ?
N11 C19 H19B 109.5 . . ?
N11 C19 H19C 109.5 . . ?
H19A C19 H19B 109.5 . . ?
H19A C19 H19C 109.5 . . ?
H19B C19 H19C 109.5 . . ?
N10 C18 H18A 109.5 . . ?
N10 C18 H18B 109.5 . . ?
N10 C18 H18C 109.5 . . ?
H18A C18 H18B 109.5 . . ?
H18A C18 H18C 109.5 . . ?
H18B C18 H18C 109.5 . . ?
O3 P3A N11A 113.1(15) . . ?
O3 P3A N10A 112.2(15) . . ?
O3 P3A N9A 108.4(13) . . ?
N10A P3A N11A 107.3(12) . . ?
N10A P3A N9A 107.7(13) . . ?
N9A P3A N11A 107.9(12) . . ?
C20A N11A P3A 121.8(19) . . ?
C19A N11A P3A 125.3(18) . . ?
C19A N11A C20A 112.5(16) . . ?
N11A C20A H20D 109.5 . . ?
N11A C20A H20E 109.5 . . ?
N11A C20A H20F 109.5 . . ?
H20D C20A H20E 109.5 . . ?
H20D C20A H20F 109.5 . . ?
H20E C20A H20F 109.5 . . ?
N11A C19A H19D 109.5 . . ?
N11A C19A H19E 109.5 . . ?
N11A C19A H19F 109.5 . . ?
H19D C19A H19E 109.5 . . ?
H19D C19A H19F 109.5 . . ?
H19E C19A H19F 109.5 . . ?
H18D C18A H18E 109.5 . . ?
H18D C18A H18F 109.5 . . ?
H18E C18A H18F 109.5 . . ?
N10A C18A H18D 109.5 . . ?
N10A C18A H18E 109.5 . . ?
N10A C18A H18F 109.5 . . ?
C18A N10A P3A 123(2) . . ?
C18A N10A C17A 113(2) . . ?
C17A N10A P3A 123(3) . . ?
N10A C17A H17D 109.5 . . ?
N10A C17A H17E 109.5 . . ?
N10A C17A H17F 109.5 . . ?
H17D C17A H17E 109.5 . . ?
H17D C17A H17F 109.5 . . ?
H17E C17A H17F 109.5 . . ?
C16A N9A P3A 122.1(19) . . ?
C15A N9A P3A 124(2) . . ?
C15A N9A C16A 113.8(17) . . ?
N9A C16A H16D 109.5 . . ?
N9A C16A H16E 109.5 . . ?
N9A C16A H16F 109.5 . . ?
H16D C16A H16E 109.5 . . ?
H16D C16A H16F 109.5 . . ?
H16E C16A H16F 109.5 . . ?
N9A C15A H15D 109.5 . . ?
N9A C15A H15E 109.5 . . ?
N9A C15A H15F 109.5 . . ?
H15D C15A H15E 109.5 . . ?
H15D C15A H15F 109.5 . . ?
H15E C15A H15F 109.5 . . ?
O1 P1A N3A 108.0(9) . . ?
O1 P1A N5A 112.0(9) . . ?
O1 P1A N4A 110.7(8) . . ?
N3A P1A N5A 108.2(10) . . ?
N3A P1A N4A 110.0(10) . . ?
N4A P1A N5A 107.9(9) . . ?
C3A N3A P1A 120.1(17) . . ?
C4A N3A P1A 123.0(16) . . ?
C4A N3A C3A 115.9(16) . . ?
N3A C3A H3AA 109.5 . . ?
N3A C3A H3AB 109.5 . . ?
N3A C3A H3AC 109.5 . . ?
H3AA C3A H3AB 109.5 . . ?
H3AA C3A H3AC 109.5 . . ?
H3AB C3A H3AC 109.5 . . ?
N3A C4A H4AA 109.5 . . ?
N3A C4A H4AB 109.5 . . ?
N3A C4A H4AC 109.5 . . ?
H4AA C4A H4AB 109.5 . . ?
H4AA C4A H4AC 109.5 . . ?
H4AB C4A H4AC 109.5 . . ?
H7AA C7A H7AB 109.5 . . ?
H7AA C7A H7AC 109.5 . . ?
H7AB C7A H7AC 109.5 . . ?
N5A C7A H7AA 109.5 . . ?
N5A C7A H7AB 109.5 . . ?
N5A C7A H7AC 109.5 . . ?
C7A N5A P1A 123.5(14) . . ?
C7A N5A C8A 113.9(13) . . ?
C8A N5A P1A 122.3(13) . . ?
C5A N4A P1A 121.4(13) . . ?
C5A N4A C6A 113.4(14) . . ?
C6A N4A P1A 124.6(15) . . ?
N4A C5A H5AA 109.5 . . ?
N4A C5A H5AB 109.5 . . ?
N4A C5A H5AC 109.5 . . ?
H5AA C5A H5AB 109.5 . . ?
H5AA C5A H5AC 109.5 . . ?
H5AB C5A H5AC 109.5 . . ?
N4A C6A H6AA 109.5 . . ?
N4A C6A H6AB 109.5 . . ?
N4A C6A H6AC 109.5 . . ?
H6AA C6A H6AB 109.5 . . ?
H6AA C6A H6AC 109.5 . . ?
H6AB C6A H6AC 109.5 . . ?
N5A C8A H8AA 109.5 . . ?
N5A C8A H8AB 109.5 . . ?
N5A C8A H8AC 109.5 . . ?
H8AA C8A H8AB 109.5 . . ?
H8AA C8A H8AC 109.5 . . ?
H8AB C8A H8AC 109.5 . . ?

loop_
_geom_bond_atom_site_label_1
_geom_bond_atom_site_label_2
_geom_bond_distance
_geom_bond_site_symmetry_2
_geom_bond_publ_flag
Dy1 N2 2.394(10) . ?
Dy1 O2 2.247(7) . ?
Dy1 N1 2.373(11) . ?
Dy1 O4 2.238(7) . ?
Dy1 O1 2.256(8) . ?
Dy1 O3 2.254(7) . ?
P2 O2 1.502(8) . ?
P2 N6 1.634(13) . ?
P2 N8 1.635(12) . ?
P2 N7 1.618(13) . ?
S1 C1 1.626(13) . ?
P5 F6 1.586(17) . ?
P5 F5 1.579(17) . ?
P5 F3 1.575(16) . ?
P5 F2 1.590(17) . ?
P5 F4 1.561(16) . ?
P5 F1 1.564(18) . ?
P5 F3A 1.565(18) . ?
P5 F6A 1.57(2) . ?
P5 F1A 1.56(2) . ?
P5 F5A 1.58(2) . ?
P5 F2A 1.59(2) . ?
P5 F4A 1.565(17) . ?
P1 O1 1.489(12) . ?
P1 N5 1.641(10) . ?
P1 N4 1.638(10) . ?
P1 N3 1.640(10) . ?
P3 O3 1.504(10) . ?
P3 N9 1.637(10) . ?
P3 N11 1.636(10) . ?
P3 N10 1.635(10) . ?
P4 O4 1.512(8) . ?
P4 N12 1.631(12) . ?
P4 N13 1.616(11) . ?
P4 N14 1.613(12) . ?
S2 C2 1.603(14) . ?
N2 C2 1.153(16) . ?
N1 C1 1.140(15) . ?
O1 P1A 1.488(9) . ?
O3 P3A 1.506(9) . ?
N12 C22 1.450(9) . ?
N12 C21 1.452(9) . ?
N6 C10 1.453(9) . ?
N6 C9 1.458(9) . ?
N8 C13 1.451(9) . ?
N8 C14 1.452(9) . ?
N7 C12 1.454(9) . ?
N7 C11 1.456(9) . ?
N13 C23 1.454(9) . ?
N13 C24 1.455(9) . ?
N5 C8 1.463(10) . ?
N5 C7 1.460(10) . ?
N14 C26 1.449(9) . ?
N14 C25 1.450(9) . ?
N9 C15 1.459(10) . ?
N9 C16 1.459(10) . ?
C13 H13A 0.9800 . ?
C13 H13B 0.9800 . ?
C13 H13C 0.9800 . ?
C14 H14A 0.9800 . ?
C14 H14B 0.9800 . ?
C14 H14C 0.9800 . ?
C8 H8A 0.9800 . ?
C8 H8B 0.9800 . ?
C8 H8C 0.9800 . ?
C10 H10A 0.9800 . ?
C10 H10B 0.9800 . ?
C10 H10C 0.9800 . ?
N11 C20 1.462(10) . ?
N11 C19 1.461(10) . ?
N4 C5 1.457(10) . ?
N4 C6 1.460(10) . ?
C23 H23A 0.9800 . ?
C23 H23B 0.9800 . ?
C23 H23C 0.9800 . ?
C12 H12A 0.9800 . ?
C12 H12B 0.9800 . ?
C12 H12C 0.9800 . ?
N3 C3 1.461(10) . ?
N3 C4 1.459(10) . ?
N10 C17 1.461(8) . ?
N10 C18 1.460(8) . ?
C20 H20A 0.9800 . ?
C20 H20B 0.9800 . ?
C20 H20C 0.9800 . ?
C15 H15A 0.9800 . ?
C15 H15B 0.9800 . ?
C15 H15C 0.9800 . ?
C9 H9A 0.9800 . ?
C9 H9B 0.9800 . ?
C9 H9C 0.9800 . ?
C5 H5A 0.9800 . ?
C5 H5B 0.9800 . ?
C5 H5C 0.9800 . ?
C11 H11A 0.9800 . ?
C11 H11B 0.9800 . ?
C11 H11C 0.9800 . ?
C3 H3A 0.9800 . ?
C3 H3B 0.9800 . ?
C3 H3C 0.9800 . ?
C24 H24A 0.9800 . ?
C24 H24B 0.9800 . ?
C24 H24C 0.9800 . ?
C22 H22A 0.9800 . ?
C22 H22B 0.9800 . ?
C22 H22C 0.9800 . ?
C26 H26A 0.9800 . ?
C26 H26B 0.9800 . ?
C26 H26C 0.9800 . ?
C17 H17A 0.9800 . ?
C17 H17B 0.9800 . ?
C17 H17C 0.9800 . ?
C4 H4A 0.9800 . ?
C4 H4B 0.9800 . ?
C4 H4C 0.9800 . ?
C6 H6A 0.9800 . ?
C6 H6B 0.9800 . ?
C6 H6C 0.9800 . ?
C7 H7A 0.9800 . ?
C7 H7B 0.9800 . ?
C7 H7C 0.9800 . ?
C25 H25A 0.9800 . ?
C25 H25B 0.9800 . ?
C25 H25C 0.9800 . ?
C21 H21A 0.9800 . ?
C21 H21B 0.9800 . ?
C21 H21C 0.9800 . ?
C16 H16A 0.9800 . ?
C16 H16B 0.9800 . ?
C16 H16C 0.9800 . ?
C19 H19A 0.9800 . ?
C19 H19B 0.9800 . ?
C19 H19C 0.9800 . ?
C18 H18A 0.9800 . ?
C18 H18B 0.9800 . ?
C18 H18C 0.9800 . ?
P3A N11A 1.640(9) . ?
P3A N10A 1.637(9) . ?
P3A N9A 1.639(9) . ?
N11A C20A 1.463(10) . ?
N11A C19A 1.461(10) . ?
C20A H20D 0.9800 . ?
C20A H20E 0.9800 . ?
C20A H20F 0.9800 . ?
C19A H19D 0.9800 . ?
C19A H19E 0.9800 . ?
C19A H19F 0.9800 . ?
C18A H18D 0.9800 . ?
C18A H18E 0.9800 . ?
C18A H18F 0.9800 . ?
C18A N10A 1.460(10) . ?
N10A C17A 1.462(10) . ?
C17A H17D 0.9800 . ?
C17A H17E 0.9800 . ?
C17A H17F 0.9800 . ?
N9A C16A 1.465(10) . ?
N9A C15A 1.457(10) . ?
C16A H16D 0.9800 . ?
C16A H16E 0.9800 . ?
C16A H16F 0.9800 . ?
C15A H15D 0.9800 . ?
C15A H15E 0.9800 . ?
C15A H15F 0.9800 . ?
P1A N3A 1.631(9) . ?
P1A N5A 1.638(8) . ?
P1A N4A 1.637(9) . ?
N3A C3A 1.456(10) . ?
N3A C4A 1.456(10) . ?
C3A H3AA 0.9800 . ?
C3A H3AB 0.9800 . ?
C3A H3AC 0.9800 . ?
C4A H4AA 0.9800 . ?
C4A H4AB 0.9800 . ?
C4A H4AC 0.9800 . ?
C7A H7AA 0.9800 . ?
C7A H7AB 0.9800 . ?
C7A H7AC 0.9800 . ?
C7A N5A 1.452(9) . ?
N5A C8A 1.461(10) . ?
N4A C5A 1.452(9) . ?
N4A C6A 1.460(10) . ?
C5A H5AA 0.9800 . ?
C5A H5AB 0.9800 . ?
C5A H5AC 0.9800 . ?
C6A H6AA 0.9800 . ?
C6A H6AB 0.9800 . ?
C6A H6AC 0.9800 . ?
C8A H8AA 0.9800 . ?
C8A H8AB 0.9800 . ?
C8A H8AC 0.9800 . ?

loop_
_geom_torsion_atom_site_label_1
_geom_torsion_atom_site_label_2
_geom_torsion_atom_site_label_3
_geom_torsion_atom_site_label_4
_geom_torsion
_geom_torsion_site_symmetry_1
_geom_torsion_site_symmetry_2
_geom_torsion_site_symmetry_3
_geom_torsion_site_symmetry_4
_geom_torsion_publ_flag
Dy1 O1 P1A N3A 83(3) . . . . ?
Dy1 O1 P1A N5A -36(3) . . . . ?
Dy1 O1 P1A N4A -156(2) . . . . ?
Dy1 O3 P3A N11A -67(3) . . . . ?
Dy1 O3 P3A N10A 54(3) . . . . ?
Dy1 O3 P3A N9A 173.3(19) . . . . ?
O2 P2 N6 C10 -137.5(16) . . . . ?
O2 P2 N6 C9 46.3(15) . . . . ?
O2 P2 N8 C13 48.6(16) . . . . ?
O2 P2 N8 C14 -137.0(16) . . . . ?
O2 P2 N7 C12 49.2(15) . . . . ?
O2 P2 N7 C11 -143.0(16) . . . . ?
O4 P4 N12 C22 -13.3(18) . . . . ?
O4 P4 N12 C21 171.8(18) . . . . ?
O4 P4 N13 C23 -26.8(18) . . . . ?
O4 P4 N13 C24 173.1(17) . . . . ?
O4 P4 N14 C26 92.0(18) . . . . ?
O4 P4 N14 C25 -66.6(19) . . . . ?
O1 P1 N5 C8 17(7) . . . . ?
O1 P1 N5 C7 -148(5) . . . . ?
O1 P1 N4 C5 1(7) . . . . ?
O1 P1 N4 C6 172(6) . . . . ?
O1 P1 N3 C3 39(5) . . . . ?
O1 P1 N3 C4 -100(6) . . . . ?
O1 P1A N3A C3A -56(2) . . . . ?
O1 P1A N3A C4A 135.4(19) . . . . ?
O1 P1A N5A C7A 139.0(19) . . . . ?
O1 P1A N5A C8A -47(2) . . . . ?
O1 P1A N4A C5A -45(2) . . . . ?
O1 P1A N4A C6A 144(3) . . . . ?
O3 P3 N9 C15 -25(5) . . . . ?
O3 P3 N9 C16 169(5) . . . . ?
O3 P3 N11 C20 -38(5) . . . . ?
O3 P3 N11 C19 125(4) . . . . ?
O3 P3 N10 C17 -35(6) . . . . ?
O3 P3 N10 C18 142(5) . . . . ?
O3 P3A N11A C20A 47(3) . . . . ?
O3 P3A N11A C19A -125(3) . . . . ?
O3 P3A N10A C18A -139(3) . . . . ?
O3 P3A N10A C17A 27(4) . . . . ?
O3 P3A N9A C16A -146(3) . . . . ?
O3 P3A N9A C15A 34(3) . . . . ?
N12 P4 O4 Dy1 84.0(15) . . . . ?
N12 P4 N13 C23 93.6(17) . . . . ?
N12 P4 N13 C24 -66.4(19) . . . . ?
N12 P4 N14 C26 -29.1(19) . . . . ?
N12 P4 N14 C25 172.3(17) . . . . ?
N6 P2 O2 Dy1 37(2) . . . . ?
N6 P2 N8 C13 -72.3(16) . . . . ?
N6 P2 N8 C14 102.2(18) . . . . ?
N6 P2 N7 C12 169.4(13) . . . . ?
N6 P2 N7 C11 -22.8(18) . . . . ?
N8 P2 O2 Dy1 -81.9(19) . . . . ?
N8 P2 N6 C10 -15.8(18) . . . . ?
N8 P2 N6 C9 168.0(13) . . . . ?
N8 P2 N7 C12 -73.4(15) . . . . ?
N8 P2 N7 C11 94.5(18) . . . . ?
N7 P2 O2 Dy1 156.6(17) . . . . ?
N7 P2 N6 C10 103.1(17) . . . . ?
N7 P2 N6 C9 -73.0(15) . . . . ?
N7 P2 N8 C13 169.5(14) . . . . ?
N7 P2 N8 C14 -16.0(19) . . . . ?
N13 P4 O4 Dy1 -153.7(14) . . . . ?
N13 P4 N12 C22 -132.7(16) . . . . ?
N13 P4 N12 C21 52(2) . . . . ?
N13 P4 N14 C26 -148.2(17) . . . . ?
N13 P4 N14 C25 53.2(19) . . . . ?
N5 P1 O1 Dy1 -98(3) . . . . ?
N5 P1 N4 C5 -112(7) . . . . ?
N5 P1 N4 C6 59(6) . . . . ?
N5 P1 N3 C3 158(5) . . . . ?
N5 P1 N3 C4 19(6) . . . . ?
N14 P4 O4 Dy1 -34.6(16) . . . . ?
N14 P4 N12 C22 112.4(17) . . . . ?
N14 P4 N12 C21 -63(2) . . . . ?
N14 P4 N13 C23 -152.3(16) . . . . ?
N14 P4 N13 C24 48(2) . . . . ?
N9 P3 O3 Dy1 -176(4) . . . . ?
N9 P3 N11 C20 78(5) . . . . ?
N9 P3 N11 C19 -119(4) . . . . ?
N9 P3 N10 C17 -152(6) . . . . ?
N9 P3 N10 C18 26(5) . . . . ?
N11 P3 O3 Dy1 -60(5) . . . . ?
N11 P3 N9 C15 -144(5) . . . . ?
N11 P3 N9 C16 50(5) . . . . ?
N11 P3 N10 C17 90(6) . . . . ?
N11 P3 N10 C18 -92(5) . . . . ?
N4 P1 O1 Dy1 146(3) . . . . ?
N4 P1 N5 C8 132(7) . . . . ?
N4 P1 N5 C7 -33(6) . . . . ?
N4 P1 N3 C3 -86(5) . . . . ?
N4 P1 N3 C4 135(6) . . . . ?
N3 P1 O1 Dy1 22(5) . . . . ?
N3 P1 N5 C8 -113(7) . . . . ?
N3 P1 N5 C7 82(6) . . . . ?
N3 P1 N4 C5 134(7) . . . . ?
N3 P1 N4 C6 -56(6) . . . . ?
N10 P3 O3 Dy1 66(5) . . . . ?
N10 P3 N9 C15 96(5) . . . . ?
N10 P3 N9 C16 -69(5) . . . . ?
N10 P3 N11 C20 -164(4) . . . . ?
N10 P3 N11 C19 -1(5) . . . . ?
N11A P3A N10A C18A -14(4) . . . . ?
N11A P3A N10A C17A 152(4) . . . . ?
N11A P3A N9A C16A 91(3) . . . . ?
N11A P3A N9A C15A -89(3) . . . . ?
N10A P3A N11A C20A -77(3) . . . . ?
N10A P3A N11A C19A 110(3) . . . . ?
N10A P3A N9A C16A -25(3) . . . . ?
N10A P3A N9A C15A 155(3) . . . . ?
N9A P3A N11A C20A 167(3) . . . . ?
N9A P3A N11A C19A -5(3) . . . . ?
N9A P3A N10A C18A 102(3) . . . . ?
N9A P3A N10A C17A -92(4) . . . . ?
N3A P1A N5A C7A 20(2) . . . . ?
N3A P1A N5A C8A -166(2) . . . . ?
N3A P1A N4A C5A 74(2) . . . . ?
N3A P1A N4A C6A -96(3) . . . . ?
N5A P1A N3A C3A 65(2) . . . . ?
N5A P1A N3A C4A -103(2) . . . . ?
N5A P1A N4A C5A -167.7(19) . . . . ?
N5A P1A N4A C6A 22(3) . . . . ?
N4A P1A N3A C3A -177(2) . . . . ?
N4A P1A N3A C4A 14(2) . . . . ?
N4A P1A N5A C7A -99(2) . . . . ?
N4A P1A N5A C8A 75(2) . . . . ?
